data_4120330
loop_
_publ_author_name
'Xingwei Guo'
'Herbert Mayr'

_publ_contact_author_address
;
Department Chemie
Ludwig-Maximilians Universit\"at
Butenandtstra\&se 5-13 (Haus F)
D-81377 M\"unchen
Bundesrepublik Deutschland
;
_publ_contact_author_email Herbert.Mayr@cup.uni-muenchen.de
_publ_contact_author_fax '+49 89 2180 77717'
_publ_contact_author_name 'H. Mayr'
_publ_section_title
;
 Manifestation of Polar Reaction Pathways of
 2,3-Dichloro-5,6-dicyano-p-benzoquinone
;
_journal_name_full 'Journal of the American Chemical Society'
_journal_page_first 12377
_journal_page_last 12387
_journal_paper_doi 10.1021/ja405890d
_journal_volume 135
_journal_year 2013
_chemical_formula_moiety 'C17 H18 Cl2 N2 O4 Si'
_chemical_formula_sum 'C17 H18 Cl2 N2 O4 Si'
_chemical_formula_weight 413.327
_space_group_IT_number 61
_symmetry_cell_setting orthorhombic
_symmetry_Int_Tables_number 61
_symmetry_space_group_name_Hall '-P 2ac 2ab'
_symmetry_space_group_name_H-M 'P b c a'
_atom_sites_solution_hydrogens geom
_atom_sites_solution_primary direct
_atom_sites_solution_secondary difmap
_audit_author_name 'P. Mayer'
_audit_block_code C17H18Cl2N2O4Si_qo121_mayr
_audit_creation_date
;
'Tue Jul 17 12:49:13 2012'
;
_audit_creation_method 'form98_non/compatible with shelxl97-2'
_audit_update_record 20-Jul-12
_cell_angle_alpha 90.00
_cell_angle_beta 90.00
_cell_angle_gamma 90.00
_cell_formula_units_Z 8
_cell_length_a 10.2550(6)
_cell_length_b 15.1590(11)
_cell_length_c 24.5615(14)
_cell_measurement_reflns_used 3630
_cell_measurement_temperature 173(2)
_cell_measurement_theta_max 28.6997
_cell_measurement_theta_min 4.2628
_cell_volume 3818.2(4)
_computing_cell_refinement
;
CrysAlisPro, Agilent Technologies,
Version 1.171.35.11 (release 16-05-2011 CrysAlis171 .NET)
(compiled May 16 2011,17:55:39)
;
_computing_data_collection
;
CrysAlisPro, Agilent Technologies,
Version 1.171.35.11 (release 16-05-2011 CrysAlis171 .NET)
(compiled May 16 2011,17:55:39)
;
_computing_data_reduction
;
CrysAlisPro, Agilent Technologies,
Version 1.171.35.11 (release 16-05-2011 CrysAlis171 .NET)
(compiled May 16 2011,17:55:39)
;
_computing_structure_refinement
;
Sheldrick, G. M. (2008).
<i>Acta Cryst.</i> A<b>64</b>, 112--122.
;
_computing_structure_solution
;
A. Altomare, M. C. Burla, M. Camalli, G. L. Cascarano, C. Giacovazzo, A.
Guagliardi, A. G. G. Moliterni, G. Polidori, R. Spagna: SIR97: a new tool for
crystal structure determination and refinement; J. Appl. Crystallogr. 1999,
32, 115-119.
;
_diffrn_ambient_temperature 173(2)
_diffrn_detector_area_resol_mean 15.9809
_diffrn_measured_fraction_theta_full 0.995
_diffrn_measured_fraction_theta_max 0.893
_diffrn_measurement_details
;
  1 omega  -80.00  -47.00   1.0000   10.0000
omega____ theta____ kappa____ phi______ frames
    -      -20.2931  126.0000   98.0000 33
  2 omega   34.00  100.00   1.0000   10.0000
omega____ theta____ kappa____ phi______ frames
    -       21.3869  179.0000   90.0000 66
  3 omega   -6.00   91.00   1.0000   10.0000
omega____ theta____ kappa____ phi______ frames
    -       21.3869   38.0000 -150.0000 97
;
_diffrn_measurement_device 'CCD camera on \k-goniostat'
_diffrn_measurement_device_type 'Oxford XCalibur'
_diffrn_measurement_method '\w scans'
_diffrn_orient_matrix_UB_11 -0.0559300000
_diffrn_orient_matrix_UB_12 0.0231083000
_diffrn_orient_matrix_UB_13 -0.0094027000
_diffrn_orient_matrix_UB_21 -0.0335139000
_diffrn_orient_matrix_UB_22 -0.0405002000
_diffrn_orient_matrix_UB_23 -0.0032394000
_diffrn_orient_matrix_UB_31 -0.0232347000
_diffrn_orient_matrix_UB_32 0.0031995000
_diffrn_orient_matrix_UB_33 0.0271233000
_diffrn_radiation_collimation '0.5 mm collimator'
_diffrn_radiation_monochromator graphite
_diffrn_radiation_source 'fine-focus sealed tube'
_diffrn_radiation_type MoK\a
_diffrn_radiation_wavelength 0.71073
_diffrn_reflns_av_R_equivalents 0.0334
_diffrn_reflns_av_sigmaI/netI 0.0369
_diffrn_reflns_limit_h_max 7
_diffrn_reflns_limit_h_min -13
_diffrn_reflns_limit_k_max 20
_diffrn_reflns_limit_k_min -13
_diffrn_reflns_limit_l_max 32
_diffrn_reflns_limit_l_min -30
_diffrn_reflns_number 12912
_diffrn_reflns_theta_full 26.30
_diffrn_reflns_theta_max 28.76
_diffrn_reflns_theta_min 4.27
_diffrn_source_current 40_mA
_diffrn_source_power 2.00_kW
_diffrn_source_type 'Spellman generator'
_diffrn_source_voltage 50_kV
_exptl_absorpt_coefficient_mu 0.428
_exptl_absorpt_correction_T_max 1.00000
_exptl_absorpt_correction_T_min 0.86251
_exptl_absorpt_correction_type multi-scan
_exptl_absorpt_process_details
;
CrysAlisPro, Agilent Technologies,
Version 1.171.35.11 (release 16-05-2011 CrysAlis171 .NET)
(compiled May 16 2011,17:55:39)
empirical absorption correction using spherical harmonics,
 implemented in SCALE3 ABSPACK scaling algorithm.
;
_exptl_crystal_colour colourless
_exptl_crystal_density_diffrn 1.43807(15)
_exptl_crystal_description platelet
_exptl_crystal_F_000 1712
_exptl_crystal_size_max 0.49
_exptl_crystal_size_mid 0.38
_exptl_crystal_size_min 0.07
_refine_diff_density_max 0.342
_refine_diff_density_min -0.272
_refine_diff_density_rms 0.056
_refine_ls_extinction_method none
_refine_ls_goodness_of_fit_ref 1.048
_refine_ls_hydrogen_treatment mixed
_refine_ls_matrix_type full
_refine_ls_number_parameters 242
_refine_ls_number_reflns 4430
_refine_ls_number_restraints 0
_refine_ls_restrained_S_all 1.048
_refine_ls_R_factor_all 0.0534
_refine_ls_R_factor_gt 0.0365
_refine_ls_shift/su_max 0.001
_refine_ls_shift/su_mean 0.000
_refine_ls_structure_factor_coef Fsqd
_refine_ls_weighting_details 'calc w=1/[\s^2^(Fo^2^)+(0.0344P)^2^+2.1970P] where P=(Fo^2^+2Fc^2^)/3'
_refine_ls_weighting_scheme calc
_refine_ls_wR_factor_gt 0.0828
_refine_ls_wR_factor_ref 0.0935
_reflns_number_gt 3495
_reflns_number_total 4430
_reflns_threshold_expression >2sigma(I)
_cod_data_source_file ja405890d_si_002_1.cif
_cod_data_source_block qo121
_cod_database_code 4120330

loop_
_symmetry_equiv_pos_as_xyz
'x, y, z'
'-x+1/2, -y, z+1/2'
'x+1/2, -y+1/2, -z'
'-x, y+1/2, -z+1/2'
'-x, -y, -z'
'x-1/2, y, -z-1/2'
'-x-1/2, y-1/2, z'
'x, -y-1/2, z-1/2'

loop_
_atom_site_label
_atom_site_type_symbol
_atom_site_fract_x
_atom_site_fract_y
_atom_site_fract_z
_atom_site_U_iso_or_equiv
_atom_site_adp_type
_atom_site_occupancy
_atom_site_symmetry_multiplicity
_atom_site_calc_flag
_atom_site_refinement_flags
Cl1 Cl 0.71119(4) 0.37421(3) 0.513319(19) 0.02799(12) Uani 1 1 d .
Cl2 Cl 0.52444(5) 0.31909(4) 0.417373(19) 0.03370(14) Uani 1 1 d .
Si1 Si 0.41752(5) 0.25013(3) 0.66566(2) 0.02158(12) Uani 1 1 d .
O1 O 0.47743(12) 0.35290(8) 0.66748(5) 0.0217(3) Uani 1 1 d .
O2 O 0.69998(13) 0.26338(9) 0.64307(6) 0.0308(3) Uani 1 1 d .
O3 O 0.57556(12) 0.45313(8) 0.60729(5) 0.0217(3) Uani 1 1 d .
O4 O 0.24242(14) 0.34871(11) 0.44249(6) 0.0337(3) Uani 1 1 d .
H4 H 0.281(3) 0.3219(19) 0.4166(11) 0.062(9) Uiso 1 1 d .
N1 N 0.02560(18) 0.41516(17) 0.53820(8) 0.0519(6) Uani 1 1 d .
N2 N 0.25710(19) 0.51268(13) 0.65503(7) 0.0401(5) Uani 1 1 d .
C1 C 0.58872(17) 0.39971(12) 0.65818(7) 0.0200(4) Uani 1 1 d .
C2 C 0.71148(17) 0.34260(13) 0.64837(7) 0.0227(4) Uani 1 1 d .
C3 C 0.83944(18) 0.39011(14) 0.64651(8) 0.0308(4) Uani 1 1 d .
H3A H 0.8466 0.4222 0.6116 0.037 Uiso 1 1 calc R
H3B H 0.9112 0.3465 0.6481 0.037 Uiso 1 1 calc R
C4 C 0.85461(19) 0.45565(15) 0.69364(8) 0.0327(5) Uani 1 1 d .
H4A H 0.8613 0.4229 0.7284 0.039 Uiso 1 1 calc R
H4B H 0.9359 0.4900 0.6887 0.039 Uiso 1 1 calc R
C5 C 0.7388(2) 0.51836(14) 0.69602(8) 0.0302(4) Uani 1 1 d .
H5A H 0.7349 0.5535 0.6621 0.036 Uiso 1 1 calc R
H5B H 0.7499 0.5596 0.7269 0.036 Uiso 1 1 calc R
C6 C 0.61155(19) 0.46691(13) 0.70299(7) 0.0250(4) Uani 1 1 d .
H6A H 0.6132 0.4361 0.7385 0.030 Uiso 1 1 calc R
H6B H 0.5378 0.5090 0.7036 0.030 Uiso 1 1 calc R
C7 C 0.49407(17) 0.42301(12) 0.56744(7) 0.0200(4) Uani 1 1 d .
C8 C 0.54519(17) 0.38621(12) 0.51976(7) 0.0213(4) Uani 1 1 d .
C9 C 0.46301(19) 0.36147(12) 0.47714(7) 0.0233(4) Uani 1 1 d .
C10 C 0.32784(18) 0.37107(12) 0.48162(7) 0.0241(4) Uani 1 1 d .
C11 C 0.27618(18) 0.40669(13) 0.52937(7) 0.0243(4) Uani 1 1 d .
C12 C 0.35939(17) 0.43468(12) 0.57165(7) 0.0219(4) Uani 1 1 d .
C13 C 0.1364(2) 0.41324(14) 0.53444(8) 0.0313(5) Uani 1 1 d .
C14 C 0.30410(18) 0.47756(13) 0.61880(8) 0.0269(4) Uani 1 1 d .
C15 C 0.2418(2) 0.26982(15) 0.68025(9) 0.0335(5) Uani 1 1 d .
H15A H 0.2330 0.2998 0.7154 0.050 Uiso 1 1 calc R
H15B H 0.1957 0.2132 0.6815 0.050 Uiso 1 1 calc R
H15C H 0.2042 0.3067 0.6515 0.050 Uiso 1 1 calc R
C16 C 0.4300(2) 0.19627(14) 0.59808(8) 0.0335(5) Uani 1 1 d .
H16A H 0.3840 0.2319 0.5709 0.050 Uiso 1 1 calc R
H16B H 0.3907 0.1374 0.5998 0.050 Uiso 1 1 calc R
H16C H 0.5220 0.1910 0.5878 0.050 Uiso 1 1 calc R
C17 C 0.4849(2) 0.18371(14) 0.72217(9) 0.0372(5) Uani 1 1 d .
H17A H 0.5787 0.1753 0.7166 0.056 Uiso 1 1 calc R
H17B H 0.4415 0.1261 0.7231 0.056 Uiso 1 1 calc R
H17C H 0.4702 0.2145 0.7567 0.056 Uiso 1 1 calc R

loop_
_atom_site_aniso_label
_atom_site_aniso_U_11
_atom_site_aniso_U_22
_atom_site_aniso_U_33
_atom_site_aniso_U_23
_atom_site_aniso_U_13
_atom_site_aniso_U_12
Cl1 0.0204(2) 0.0366(3) 0.0269(2) 0.0015(2) 0.00427(17) 0.00337(19)
Cl2 0.0374(3) 0.0400(3) 0.0237(2) -0.0079(2) 0.00419(19) -0.0002(2)
Si1 0.0205(3) 0.0211(3) 0.0232(2) 0.0005(2) 0.00086(19) -0.0030(2)
O1 0.0185(6) 0.0207(6) 0.0258(6) 0.0011(5) 0.0014(5) -0.0020(5)
O2 0.0303(7) 0.0251(7) 0.0370(8) -0.0030(6) 0.0023(6) 0.0036(6)
O3 0.0229(6) 0.0217(6) 0.0204(6) 0.0023(5) -0.0024(5) -0.0042(5)
O4 0.0303(8) 0.0427(9) 0.0282(7) -0.0050(7) -0.0071(6) -0.0059(7)
N1 0.0258(10) 0.0830(17) 0.0470(12) 0.0180(12) 0.0031(9) 0.0020(10)
N2 0.0435(11) 0.0434(11) 0.0335(9) -0.0012(9) 0.0061(8) 0.0153(9)
C1 0.0186(8) 0.0215(9) 0.0200(8) 0.0020(7) 0.0003(7) -0.0007(7)
C2 0.0207(9) 0.0285(10) 0.0188(8) -0.0008(8) -0.0019(7) 0.0017(7)
C3 0.0194(9) 0.0376(11) 0.0353(10) -0.0028(9) 0.0008(8) 0.0004(8)
C4 0.0234(10) 0.0409(12) 0.0337(10) -0.0028(9) -0.0035(8) -0.0087(9)
C5 0.0317(11) 0.0302(10) 0.0286(10) -0.0055(9) -0.0013(8) -0.0086(9)
C6 0.0263(10) 0.0264(10) 0.0223(9) -0.0035(8) 0.0009(7) -0.0022(8)
C7 0.0225(9) 0.0179(9) 0.0195(8) 0.0025(7) -0.0006(7) -0.0010(7)
C8 0.0200(8) 0.0210(9) 0.0228(9) 0.0029(7) 0.0021(7) -0.0003(7)
C9 0.0281(10) 0.0205(9) 0.0214(8) 0.0021(7) 0.0027(7) -0.0005(8)
C10 0.0248(9) 0.0241(9) 0.0232(9) 0.0038(8) -0.0029(7) -0.0035(8)
C11 0.0208(9) 0.0260(9) 0.0260(9) 0.0060(8) -0.0005(7) -0.0001(7)
C12 0.0227(9) 0.0219(9) 0.0210(8) 0.0042(7) 0.0014(7) 0.0020(7)
C13 0.0265(11) 0.0406(12) 0.0268(9) 0.0086(9) -0.0016(8) 0.0004(9)
C14 0.0251(10) 0.0290(10) 0.0267(9) 0.0035(8) 0.0003(8) 0.0057(8)
C15 0.0266(10) 0.0346(11) 0.0393(11) -0.0037(9) 0.0045(9) -0.0062(9)
C16 0.0340(11) 0.0330(11) 0.0336(10) -0.0094(9) 0.0029(9) -0.0061(9)
C17 0.0425(13) 0.0304(11) 0.0388(11) 0.0106(10) -0.0025(10) -0.0021(10)

loop_
_atom_type_symbol
_atom_type_description
_atom_type_scat_dispersion_real
_atom_type_scat_dispersion_imag
_atom_type_scat_source
C C 0.0033 0.0016 'International Tables Vol C Tables 4.2.6.8 and 6.1.1.4'
H H 0.0000 0.0000 'International Tables Vol C Tables 4.2.6.8 and 6.1.1.4'
N N 0.0061 0.0033 'International Tables Vol C Tables 4.2.6.8 and 6.1.1.4'
O O 0.0106 0.0060 'International Tables Vol C Tables 4.2.6.8 and 6.1.1.4'
Si Si 0.0817 0.0704 'International Tables Vol C Tables 4.2.6.8 and 6.1.1.4'
Cl Cl 0.1484 0.1585 'International Tables Vol C Tables 4.2.6.8 and 6.1.1.4'

loop_
_geom_angle_atom_site_label_1
_geom_angle_atom_site_label_2
_geom_angle_atom_site_label_3
_geom_angle
O1 Si1 C17 110.45(9)
O1 Si1 C16 114.08(8)
C17 Si1 C16 113.98(10)
O1 Si1 C15 101.59(8)
C17 Si1 C15 107.73(10)
C16 Si1 C15 108.05(10)
C1 O1 Si1 141.88(12)
C7 O3 C1 118.25(13)
C10 O4 H4 111(2)
O1 C1 O3 110.27(13)
O1 C1 C6 110.92(14)
O3 C1 C6 104.86(14)
O1 C1 C2 114.59(15)
O3 C1 C2 104.25(13)
C6 C1 C2 111.29(15)
O2 C2 C3 123.90(17)
O2 C2 C1 119.44(16)
C3 C2 C1 116.66(16)
C2 C3 C4 112.18(16)
C2 C3 H3A 109.2
C4 C3 H3A 109.2
C2 C3 H3B 109.2
C4 C3 H3B 109.2
H3A C3 H3B 107.9
C5 C4 C3 110.75(16)
C5 C4 H4A 109.5
C3 C4 H4A 109.5
C5 C4 H4B 109.5
C3 C4 H4B 109.5
H4A C4 H4B 108.1
C4 C5 C6 110.57(16)
C4 C5 H5A 109.5
C6 C5 H5A 109.5
C4 C5 H5B 109.5
C6 C5 H5B 109.5
H5A C5 H5B 108.1
C1 C6 C5 113.12(15)
C1 C6 H6A 109.0
C5 C6 H6A 109.0
C1 C6 H6B 109.0
C5 C6 H6B 109.0
H6A C6 H6B 107.8
O3 C7 C12 120.65(16)
O3 C7 C8 120.26(16)
C12 C7 C8 118.89(16)
C9 C8 C7 120.58(17)
C9 C8 Cl1 120.04(14)
C7 C8 Cl1 119.35(14)
C8 C9 C10 120.79(17)
C8 C9 Cl2 121.26(14)
C10 C9 Cl2 117.95(14)
O4 C10 C11 116.82(17)
O4 C10 C9 124.32(17)
C11 C10 C9 118.86(17)
C10 C11 C12 120.38(17)
C10 C11 C13 118.45(17)
C12 C11 C13 121.16(17)
C7 C12 C11 120.41(17)
C7 C12 C14 120.32(17)
C11 C12 C14 119.26(16)
N1 C13 C11 177.5(3)
N2 C14 C12 177.7(2)
Si1 C15 H15A 109.5
Si1 C15 H15B 109.5
H15A C15 H15B 109.5
Si1 C15 H15C 109.5
H15A C15 H15C 109.5
H15B C15 H15C 109.5
Si1 C16 H16A 109.5
Si1 C16 H16B 109.5
H16A C16 H16B 109.5
Si1 C16 H16C 109.5
H16A C16 H16C 109.5
H16B C16 H16C 109.5
Si1 C17 H17A 109.5
Si1 C17 H17B 109.5
H17A C17 H17B 109.5
Si1 C17 H17C 109.5
H17A C17 H17C 109.5
H17B C17 H17C 109.5

loop_
_geom_bond_atom_site_label_1
_geom_bond_atom_site_label_2
_geom_bond_distance
Cl1 C8 1.7193(18)
Cl2 C9 1.7219(18)
Si1 O1 1.6752(13)
Si1 C17 1.849(2)
Si1 C16 1.854(2)
Si1 C15 1.861(2)
O1 C1 1.363(2)
O2 C2 1.214(2)
O3 C7 1.366(2)
O3 C1 1.495(2)
O4 C10 1.344(2)
O4 H4 0.85(3)
N1 C13 1.140(3)
N2 C14 1.144(2)
C1 C6 1.518(2)
C1 C2 1.547(2)
C2 C3 1.498(3)
C3 C4 1.533(3)
C3 H3A 0.9900
C3 H3B 0.9900
C4 C5 1.523(3)
C4 H4A 0.9900
C4 H4B 0.9900
C5 C6 1.530(3)
C5 H5A 0.9900
C5 H5B 0.9900
C6 H6A 0.9900
C6 H6B 0.9900
C7 C12 1.396(2)
C7 C8 1.399(2)
C8 C9 1.395(3)
C9 C10 1.398(3)
C10 C11 1.396(3)
C11 C12 1.409(3)
C11 C13 1.442(3)
C12 C14 1.444(3)
C15 H15A 0.9800
C15 H15B 0.9800
C15 H15C 0.9800
C16 H16A 0.9800
C16 H16B 0.9800
C16 H16C 0.9800
C17 H17A 0.9800
C17 H17B 0.9800
C17 H17C 0.9800

loop_
_geom_hbond_atom_site_label_D
_geom_hbond_atom_site_label_H
_geom_hbond_atom_site_label_A
_geom_hbond_distance_DH
_geom_hbond_distance_HA
_geom_hbond_distance_DA
_geom_hbond_angle_DHA
_geom_hbond_site_symmetry_A
O4 H4 O2 0.85(3) 2.12(3) 2.737(2) 129(3) 3_456

loop_
_geom_torsion_atom_site_label_1
_geom_torsion_atom_site_label_2
_geom_torsion_atom_site_label_3
_geom_torsion_atom_site_label_4
_geom_torsion
C17 Si1 O1 C1 72.0(2)
C16 Si1 O1 C1 -57.9(2)
C15 Si1 O1 C1 -173.86(19)
Si1 O1 C1 O3 107.65(18)
Si1 O1 C1 C6 -136.63(16)
Si1 O1 C1 C2 -9.6(3)
C7 O3 C1 O1 -27.9(2)
C7 O3 C1 C6 -147.38(15)
C7 O3 C1 C2 95.56(17)
O1 C1 C2 O2 8.6(2)
O3 C1 C2 O2 -112.02(18)
C6 C1 C2 O2 135.46(18)
O1 C1 C2 C3 -170.86(15)
O3 C1 C2 C3 68.51(18)
C6 C1 C2 C3 -44.0(2)
O2 C2 C3 C4 -132.7(2)
C1 C2 C3 C4 46.7(2)
C2 C3 C4 C5 -53.2(2)
C3 C4 C5 C6 58.5(2)
O1 C1 C6 C5 177.25(15)
O3 C1 C6 C5 -63.73(19)
C2 C1 C6 C5 48.4(2)
C4 C5 C6 C1 -57.4(2)
C1 O3 C7 C12 78.9(2)
C1 O3 C7 C8 -106.13(18)
O3 C7 C8 C9 -175.10(16)
C12 C7 C8 C9 -0.1(3)
O3 C7 C8 Cl1 3.3(2)
C12 C7 C8 Cl1 178.27(14)
C7 C8 C9 C10 -1.4(3)
Cl1 C8 C9 C10 -179.77(14)
C7 C8 C9 Cl2 178.06(14)
Cl1 C8 C9 Cl2 -0.3(2)
C8 C9 C10 O4 -179.91(17)
Cl2 C9 C10 O4 0.6(3)
C8 C9 C10 C11 0.6(3)
Cl2 C9 C10 C11 -178.92(14)
O4 C10 C11 C12 -177.80(17)
C9 C10 C11 C12 1.7(3)
O4 C10 C11 C13 2.8(3)
C9 C10 C11 C13 -177.69(18)
O3 C7 C12 C11 177.40(16)
C8 C7 C12 C11 2.4(3)
O3 C7 C12 C14 -1.1(3)
C8 C7 C12 C14 -176.06(17)
C10 C11 C12 C7 -3.3(3)
C13 C11 C12 C7 176.15(18)
C10 C11 C12 C14 175.21(17)
C13 C11 C12 C14 -5.4(3)
